data_7039967
loop_
_publ_author_name
'Aguiar, Sara R M M de'
'St\"oger, Berthold'
'Pittenauer, Ernst'
'Allmaier, G\"unter'
'Veiros, Luis F.'
'Kirchner, Karl'

_publ_section_title
;
 Structural diversity of halocarbonyl molybdenum and tungsten PNP pincer
 complexes through ligand modifications.
;
_journal_issue 35
_journal_name_full 'Dalton transactions (Cambridge, England : 2003)'
_journal_page_first 13834
_journal_page_last 13845
_journal_paper_doi 10.1039/c6dt02251k
_journal_volume 45
_journal_year 2016
_chemical_formula_moiety 'C21 H37 I2 N3 O2 P2 W1'
_chemical_formula_sum 'C21 H37 I2 N3 O2 P2 W'
_chemical_formula_weight 863.2
_chemical_name_systematic ' ?'
_chemical_properties_physical Air-sensitive
_space_group_IT_number 60
_symmetry_cell_setting orthorhombic
_symmetry_Int_Tables_number 60
_symmetry_space_group_name_Hall '-P 2n 2ab'
_symmetry_space_group_name_H-M 'P b c n'
_audit_creation_method 'Jana2006 Version : 07/04/2015'
_audit_update_record
;
2016-05-06 deposited with the CCDC.
2016-07-20 downloaded from the CCDC.
;
_cell_angle_alpha 90
_cell_angle_beta 90
_cell_angle_gamma 90
_cell_formula_units_Z 8
_cell_length_a 22.2679(6)
_cell_length_b 15.9254(5)
_cell_length_c 15.3571(4)
_cell_measurement_reflns_used 9637
_cell_measurement_temperature 100
_cell_measurement_theta_max 35.7
_cell_measurement_theta_min 2.6
_cell_volume 5446.0(3)
_diffrn_ambient_temperature 100
_diffrn_measured_fraction_theta_full 1
_diffrn_measured_fraction_theta_max 1
_diffrn_measurement_device 'four-circle diffractometer'
_diffrn_measurement_device_type 'Bruker KAPPA APEX II CCD'
_diffrn_measurement_method '\w- and \f-scans'
_diffrn_radiation_monochromator graphite
_diffrn_radiation_probe x-ray
_diffrn_radiation_source 'X-ray tube'
_diffrn_radiation_type 'Mo K\a'
_diffrn_radiation_wavelength 0.71073
_diffrn_reflns_av_R_equivalents 0.0366
_diffrn_reflns_av_unetI/netI 0.0266
_diffrn_reflns_limit_h_max 36
_diffrn_reflns_limit_h_min -31
_diffrn_reflns_limit_k_max 24
_diffrn_reflns_limit_k_min -26
_diffrn_reflns_limit_l_max 23
_diffrn_reflns_limit_l_min -25
_diffrn_reflns_number 61898
_diffrn_reflns_theta_full 35.73
_diffrn_reflns_theta_max 35.73
_diffrn_reflns_theta_min 1.57
_exptl_absorpt_coefficient_mu 6.65
_exptl_absorpt_correction_T_max 0.48
_exptl_absorpt_correction_T_min 0.19
_exptl_absorpt_correction_type multi-scan
_exptl_absorpt_process_details SADABS
_exptl_crystal_colour 'translucent yellow'
_exptl_crystal_density_diffrn 2.1055
_exptl_crystal_description tabular
_exptl_crystal_F_000 3280
_exptl_crystal_size_max 0.37
_exptl_crystal_size_mid 0.22
_exptl_crystal_size_min 0.11
_refine_diff_density_max 2.75
_refine_diff_density_min -0.75
_refine_ls_extinction_method none
_refine_ls_goodness_of_fit_gt 1.44
_refine_ls_goodness_of_fit_ref 1.37
_refine_ls_hydrogen_treatment constr
_refine_ls_number_constraints 148
_refine_ls_number_parameters 280
_refine_ls_number_reflns 12648
_refine_ls_number_restraints 0
_refine_ls_R_factor_all 0.0402
_refine_ls_R_factor_gt 0.0261
_refine_ls_shift/su_max 0.0485
_refine_ls_shift/su_mean 0.0016
_refine_ls_structure_factor_coef F
_refine_ls_weighting_details w=1/(\s^2^(F)+0.0001F^2^)
_refine_ls_weighting_scheme sigma
_refine_ls_wR_factor_gt 0.0284
_refine_ls_wR_factor_ref 0.0307
_reflns_number_gt 9862
_reflns_number_total 12648
_reflns_threshold_expression I>3\s(I)
_cod_data_source_file c6dt02251k2.cif
_cod_data_source_block 8a
_cod_depositor_comments
;
The following automatic conversions were performed:

'_diffrn_radiation_probe' value 'X-ray' changed to 'x-ray' according
to
/usr/data/users/saulius/crontab/automatic-downloads/rss-feeds/RSC/lib/dictionaries/cif_core.dic
dictionary named 'cif_core.dic' version 2.4.2 from 2011-04-26.

Automatic conversion script
Id: cif_fix_values 4268 2015-11-12 08:31:59Z antanas 

 Adding full bibliography for 7039963--7039968.cif.
;
_cod_original_sg_symbol_Hall '-P -2xab;-2yc;-2zabc'
_cod_original_formula_sum 'C21 H37 I2 N3 O2 P2 W1'
_cod_database_code 7039967

loop_
_space_group_symop_id
_space_group_symop_operation_xyz
1 x,y,z
2 -x+1/2,-y+1/2,z+1/2
3 -x,y,-z+1/2
4 x+1/2,-y+1/2,-z
5 -x,-y,-z
6 x+1/2,y+1/2,-z+1/2
7 x,-y,z+1/2
8 -x+1/2,y+1/2,z

loop_
_atom_site_label
_atom_site_type_symbol
_atom_site_fract_x
_atom_site_fract_y
_atom_site_fract_z
_atom_site_adp_type
_atom_site_U_iso_or_equiv
_atom_site_site_symmetry_multiplicity
_atom_site_occupancy
_atom_site_calc_flag
W1 W 0.625179(4) 0.734204(6) 0.522080(5) Uani 0.01118(2) 8 1 d
I1 I 0.618305(8) 0.901155(10) 0.600923(10) Uani 0.01843(4) 8 1 d
I2 I 0.751739(7) 0.767193(10) 0.550525(9) Uani 0.01633(4) 8 1 d
N1 N 0.63348(10) 0.79013(13) 0.38770(12) Uani 0.0134(5) 8 1 d
P1 P 0.52472(3) 0.78060(4) 0.47561(4) Uani 0.01339(14) 8 1 d
P2 P 0.67332(3) 0.63095(4) 0.42559(4) Uani 0.01410(15) 8 1 d
N2 N 0.54445(10) 0.86342(13) 0.40877(12) Uani 0.0148(5) 8 1 d
N3 N 0.71093(10) 0.69751(13) 0.35567(12) Uani 0.0153(5) 8 1 d
O1 O 0.55483(10) 0.57622(13) 0.58114(12) Uani 0.0219(5) 8 1 d
O2 O 0.63791(9) 0.69152(13) 0.72027(11) Uani 0.0222(5) 8 1 d
C1 C 0.59799(11) 0.85635(15) 0.36511(14) Uani 0.0142(6) 8 1 d
C2 C 0.61523(12) 0.91265(16) 0.29966(15) Uani 0.0172(6) 8 1 d
C3 C 0.66779(12) 0.89628(16) 0.25464(15) Uani 0.0170(6) 8 1 d
C4 C 0.70205(12) 0.82575(16) 0.27193(14) Uani 0.0170(6) 8 1 d
C5 C 0.68265(11) 0.77178(15) 0.33782(13) Uani 0.0135(5) 8 1 d
C6 C 0.48235(12) 0.71127(16) 0.39968(16) Uani 0.0186(6) 8 1 d
C7 C 0.44151(14) 0.75590(19) 0.33522(17) Uani 0.0237(7) 8 1 d
C8 C 0.44829(16) 0.64057(20) 0.44546(19) Uani 0.0288(8) 8 1 d
C9 C 0.47120(11) 0.82318(16) 0.55649(15) Uani 0.0172(6) 8 1 d
C10 C 0.40648(13) 0.8419(2) 0.52828(18) Uani 0.0252(8) 8 1 d
C11 C 0.47041(14) 0.7669(2) 0.63756(17) Uani 0.0257(8) 8 1 d
C12 C 0.62391(13) 0.57446(17) 0.34723(15) Uani 0.0207(7) 8 1 d
C13 C 0.65320(15) 0.55119(19) 0.25953(15) Uani 0.0246(8) 8 1 d
C14 C 0.59043(16) 0.4993(2) 0.38487(19) Uani 0.0308(9) 8 1 d
C15 C 0.72983(13) 0.55795(17) 0.47094(15) Uani 0.0199(7) 8 1 d
C16 C 0.74997(15) 0.48467(18) 0.41278(17) Uani 0.0265(8) 8 1 d
C17 C 0.70794(14) 0.52310(18) 0.55860(16) Uani 0.0242(8) 8 1 d
C18 C 0.51004(13) 0.94048(17) 0.39700(16) Uani 0.0221(7) 8 1 d
C19 C 0.76992(13) 0.68191(18) 0.31673(16) Uani 0.0214(7) 8 1 d
C20 C 0.57979(12) 0.63460(16) 0.55300(14) Uani 0.0171(6) 8 1 d
C21 C 0.63393(11) 0.70955(16) 0.64793(15) Uani 0.0163(6) 8 1 d
H1c2 H 0.591315 0.961149 0.286422 Uiso 0.0207 8 1 d
H1c3 H 0.680783 0.934776 0.210379 Uiso 0.0204 8 1 d
H1c4 H 0.738033 0.814272 0.239622 Uiso 0.0204 8 1 d
H1c6 H 0.514043 0.68686 0.365683 Uiso 0.0223 8 1 d
H1c7 H 0.462851 0.801717 0.308897 Uiso 0.0285 8 1 d
H2c7 H 0.429076 0.717109 0.290897 Uiso 0.0285 8 1 d
H3c7 H 0.406824 0.777048 0.365166 Uiso 0.0285 8 1 d
H1c8 H 0.475611 0.608931 0.480974 Uiso 0.0345 8 1 d
H2c8 H 0.417321 0.66413 0.481442 Uiso 0.0345 8 1 d
H3c8 H 0.43054 0.604267 0.402705 Uiso 0.0345 8 1 d
H1c9 H 0.487158 0.878211 0.567223 Uiso 0.0206 8 1 d
H1c10 H 0.406855 0.880628 0.480363 Uiso 0.0303 8 1 d
H2c10 H 0.387252 0.790713 0.510668 Uiso 0.0303 8 1 d
H3c10 H 0.384848 0.866148 0.576159 Uiso 0.0303 8 1 d
H1c11 H 0.510883 0.755141 0.655286 Uiso 0.0308 8 1 d
H2c11 H 0.449645 0.795117 0.683874 Uiso 0.0308 8 1 d
H3c11 H 0.450196 0.715225 0.624242 Uiso 0.0308 8 1 d
H1c12 H 0.594536 0.616951 0.334895 Uiso 0.0248 8 1 d
H1c13 H 0.672607 0.599742 0.235448 Uiso 0.0295 8 1 d
H2c13 H 0.682342 0.507631 0.268573 Uiso 0.0295 8 1 d
H3c13 H 0.622876 0.531686 0.219957 Uiso 0.0295 8 1 d
H1c14 H 0.568142 0.516653 0.435279 Uiso 0.037 8 1 d
H2c14 H 0.563319 0.477368 0.341941 Uiso 0.037 8 1 d
H3c14 H 0.618737 0.456654 0.401117 Uiso 0.037 8 1 d
H1c15 H 0.765036 0.592272 0.476824 Uiso 0.0239 8 1 d
H1c16 H 0.763814 0.506147 0.357923 Uiso 0.0318 8 1 d
H2c16 H 0.781948 0.454665 0.440863 Uiso 0.0318 8 1 d
H3c16 H 0.716721 0.447424 0.403194 Uiso 0.0318 8 1 d
H1c17 H 0.700269 0.568756 0.597863 Uiso 0.0291 8 1 d
H2c17 H 0.671655 0.491642 0.549862 Uiso 0.0291 8 1 d
H3c17 H 0.738196 0.487095 0.582862 Uiso 0.0291 8 1 d
H1c18 H 0.477859 0.942161 0.438555 Uiso 0.0266 8 1 d
H2c18 H 0.535825 0.988078 0.405559 Uiso 0.0266 8 1 d
H3c18 H 0.493783 0.941931 0.33912 Uiso 0.0266 8 1 d
H1c19 H 0.786324 0.630858 0.339953 Uiso 0.0257 8 1 d
H2c19 H 0.765784 0.676809 0.254731 Uiso 0.0257 8 1 d
H3c19 H 0.796313 0.727825 0.329979 Uiso 0.0257 8 1 d

loop_
_atom_site_aniso_label
_atom_site_aniso_type_symbol
_atom_site_aniso_U_11
_atom_site_aniso_U_22
_atom_site_aniso_U_33
_atom_site_aniso_U_12
_atom_site_aniso_U_13
_atom_site_aniso_U_23
W1 W 0.01099(4) 0.01124(4) 0.01132(3) 0.00057(3) 0.00033(3) 0.00010(3)
I1 I 0.01672(7) 0.01440(7) 0.02418(7) 0.00122(5) -0.00280(6) -0.00538(5)
I2 I 0.01230(7) 0.01998(7) 0.01670(6) 0.00013(6) -0.00066(5) -0.00001(5)
N1 N 0.0143(9) 0.0121(8) 0.0139(7) 0.0004(7) -0.0004(6) 0.0003(6)
P1 P 0.0120(3) 0.0136(3) 0.0146(2) 0.00028(19) -0.00047(20) -0.00015(18)
P2 P 0.0158(3) 0.0128(3) 0.0136(2) 0.0020(2) 0.0019(2) 0.00086(19)
N2 N 0.0133(9) 0.0127(8) 0.0184(8) 0.0029(7) -0.0008(7) 0.0019(6)
N3 N 0.0155(10) 0.0155(9) 0.0148(7) 0.0024(7) 0.0037(7) 0.0021(7)
O1 O 0.0229(10) 0.0181(9) 0.0247(8) -0.0038(7) 0.0011(7) 0.0026(7)
O2 O 0.0230(10) 0.0274(10) 0.0162(7) -0.0010(8) -0.0007(7) 0.0013(7)
C1 C 0.0130(10) 0.0149(10) 0.0147(8) 0.0007(8) -0.0017(7) -0.0006(7)
C2 C 0.0180(12) 0.0141(10) 0.0196(9) -0.0004(8) -0.0027(8) 0.0039(8)
C3 C 0.0189(12) 0.0163(10) 0.0159(9) -0.0040(8) 0.0004(8) 0.0030(8)
C4 C 0.0184(12) 0.0177(11) 0.0147(8) -0.0012(9) 0.0024(8) 0.0017(7)
C5 C 0.0138(10) 0.0131(10) 0.0136(8) 0.0004(8) 0.0006(7) 0.0002(7)
C6 C 0.0161(11) 0.0183(11) 0.0215(10) -0.0014(8) -0.0054(9) -0.0031(8)
C7 C 0.0227(14) 0.0267(14) 0.0219(11) -0.0005(10) -0.0073(10) 0.0005(9)
C8 C 0.0321(17) 0.0217(13) 0.0325(13) -0.0100(12) -0.0119(12) 0.0049(10)
C9 C 0.0125(11) 0.0196(11) 0.0194(9) 0.0012(8) 0.0025(8) -0.0026(8)
C10 C 0.0146(12) 0.0310(15) 0.0302(12) 0.0034(10) 0.0014(10) -0.0014(11)
C11 C 0.0207(13) 0.0354(16) 0.0210(11) 0.0013(12) 0.0059(10) 0.0024(10)
C12 C 0.0238(13) 0.0198(11) 0.0184(9) 0.0003(10) 0.0011(9) -0.0047(8)
C13 C 0.0323(16) 0.0257(14) 0.0159(10) 0.0022(11) 0.0005(10) -0.0038(9)
C14 C 0.0404(19) 0.0249(14) 0.0272(12) -0.0118(13) 0.0068(12) -0.0065(10)
C15 C 0.0225(13) 0.0187(12) 0.0185(9) 0.0070(9) 0.0029(9) 0.0029(8)
C16 C 0.0351(17) 0.0216(13) 0.0229(11) 0.0137(11) 0.0050(11) 0.0006(9)
C17 C 0.0310(16) 0.0217(13) 0.0200(10) 0.0087(11) 0.0058(10) 0.0066(9)
C18 C 0.0215(13) 0.0201(12) 0.0247(11) 0.0080(10) 0.0022(10) 0.0038(9)
C19 C 0.0179(12) 0.0247(13) 0.0215(10) 0.0060(10) 0.0082(9) 0.0047(9)
C20 C 0.0187(12) 0.0166(10) 0.0160(9) 0.0012(9) -0.0004(8) -0.0008(8)
C21 C 0.0142(11) 0.0183(10) 0.0165(9) -0.0006(8) 0.0000(8) -0.0005(8)

loop_
_atom_type_symbol
_atom_type_scat_dispersion_real
_atom_type_scat_dispersion_imag
_atom_type_scat_source
C 0.0033 0.0016 'International Tables Vol C tables 4.2.6.8 and 6.1.1.1'
H 0.0000 0.0000 'International Tables Vol C tables 4.2.6.8 and 6.1.1.1'
I -0.4742 1.8119 'International Tables Vol C tables 4.2.6.8 and 6.1.1.1'
N 0.0061 0.0033 'International Tables Vol C tables 4.2.6.8 and 6.1.1.1'
O 0.0106 0.0060 'International Tables Vol C tables 4.2.6.8 and 6.1.1.1'
P 0.1023 0.0942 'International Tables Vol C tables 4.2.6.8 and 6.1.1.1'
W -0.8490 6.8722 'International Tables Vol C tables 4.2.6.8 and 6.1.1.1'

loop_
_geom_angle_atom_site_label_1
_geom_angle_atom_site_label_2
_geom_angle_atom_site_label_3
_geom_angle
I1 W1 I2 79.855(5)
I1 W1 N1 91.38(5)
I1 W1 P1 78.443(15)
I1 W1 P2 151.618(16)
I1 W1 C20 127.92(7)
I1 W1 C21 77.38(8)
I2 W1 N1 89.24(5)
I2 W1 P1 150.748(15)
I2 W1 P2 77.778(16)
I2 W1 C20 128.14(8)
I2 W1 C21 78.08(7)
N1 W1 P1 71.98(6)
N1 W1 P2 71.15(5)
N1 W1 C20 126.13(8)
N1 W1 C21 164.28(9)
P1 W1 P2 114.97(2)
P1 W1 C20 80.96(8)
P1 W1 C21 115.56(7)
P2 W1 C20 80.09(7)
P2 W1 C21 114.35(8)
C20 W1 C21 69.54(10)
W1 I1 N1 37.11(3)
W1 I1 N2 60.66(3)
N1 I1 N2 37.52(5)
W1 I2 N1 38.16(3)
W1 I2 N3 62.45(4)
N1 I2 N3 38.56(5)
W1 N1 I1 51.51(4)
W1 N1 I2 52.60(4)
W1 N1 C1 119.41(15)
W1 N1 C5 119.58(15)
I1 N1 I2 60.80(3)
I1 N1 C1 78.73(12)
I1 N1 C5 131.62(14)
I2 N1 C1 132.09(14)
I2 N1 C5 77.57(12)
C1 N1 C5 119.14(19)
W1 P1 N2 99.80(8)
W1 P1 C6 117.64(9)
W1 P1 C9 120.05(8)
N2 P1 C6 102.09(10)
N2 P1 C9 106.43(11)
C6 P1 C9 108.14(12)
W1 P2 N3 100.13(7)
W1 P2 C12 117.05(9)
W1 P2 C15 119.34(8)
N3 P2 C12 100.45(10)
N3 P2 C15 106.87(11)
C12 P2 C15 109.98(12)
I1 N2 P1 75.21(7)
I1 N2 C1 91.05(13)
I1 N2 C18 102.19(14)
P1 N2 C1 116.64(17)
P1 N2 C18 125.63(17)
C1 N2 C18 117.7(2)
I2 N3 P2 77.13(6)
I2 N3 C5 91.01(13)
I2 N3 C19 100.33(14)
P2 N3 C5 115.61(17)
P2 N3 C19 125.82(17)
C5 N3 C19 118.6(2)
N1 C1 N2 116.3(2)
N1 C1 C2 121.3(2)
N2 C1 C2 122.4(2)
C1 C2 C3 118.0(2)
C1 C2 H1c2 120.99
C3 C2 H1c2 120.99
C2 C3 C4 121.6(2)
C2 C3 H1c3 119.22
C4 C3 H1c3 119.22
C3 C4 C5 117.9(2)
C3 C4 H1c4 121.04
C5 C4 H1c4 121.04
N1 C5 N3 116.2(2)
N1 C5 C4 121.5(2)
N3 C5 C4 122.3(2)
P1 C6 C7 115.69(19)
P1 C6 C8 113.58(18)
P1 C6 H1c6 102.02
C7 C6 C8 110.3(2)
C7 C6 H1c6 105.95
C8 C6 H1c6 108.46
C6 C7 H1c7 109.47
C6 C7 H2c7 109.47
C6 C7 H3c7 109.47
H1c7 C7 H2c7 109.47
H1c7 C7 H3c7 109.47
H2c7 C7 H3c7 109.47
C6 C8 H1c8 109.47
C6 C8 H2c8 109.47
C6 C8 H3c8 109.47
H1c8 C8 H2c8 109.47
H1c8 C8 H3c8 109.47
H2c8 C8 H3c8 109.47
P1 C9 C10 119.13(17)
P1 C9 C11 109.76(19)
P1 C9 H1c9 102.2
C10 C9 C11 109.4(2)
C10 C9 H1c9 102.63
C11 C9 H1c9 113.47
C9 C10 H1c10 109.47
C9 C10 H2c10 109.47
C9 C10 H3c10 109.47
H1c10 C10 H2c10 109.47
H1c10 C10 H3c10 109.47
H2c10 C10 H3c10 109.47
C9 C11 H1c11 109.47
C9 C11 H2c11 109.47
C9 C11 H3c11 109.47
H1c11 C11 H2c11 109.47
H1c11 C11 H3c11 109.47
H2c11 C11 H3c11 109.47
P2 C12 C13 115.5(2)
P2 C12 C14 115.04(18)
P2 C12 H1c12 100.93
C13 C12 C14 110.5(2)
C13 C12 H1c12 106.57
C14 C12 H1c12 107.16
C12 C13 H1c13 109.47
C12 C13 H2c13 109.47
C12 C13 H3c13 109.47
H1c13 C13 H2c13 109.47
H1c13 C13 H3c13 109.47
H2c13 C13 H3c13 109.47
C12 C14 H1c14 109.47
C12 C14 H2c14 109.47
C12 C14 H3c14 109.47
H1c14 C14 H2c14 109.47
H1c14 C14 H3c14 109.47
H2c14 C14 H3c14 109.47
P2 C15 C16 117.20(18)
P2 C15 C17 109.96(19)
P2 C15 H1c15 103.48
C16 C15 C17 109.1(2)
C16 C15 H1c15 104.41
C17 C15 H1c15 112.5
C15 C16 H1c16 109.47
C15 C16 H2c16 109.47
C15 C16 H3c16 109.47
H1c16 C16 H2c16 109.47
H1c16 C16 H3c16 109.47
H2c16 C16 H3c16 109.47
C15 C17 H1c17 109.47
C15 C17 H2c17 109.47
C15 C17 H3c17 109.47
H1c17 C17 H2c17 109.47
H1c17 C17 H3c17 109.47
H2c17 C17 H3c17 109.47
N2 C18 H1c18 109.47
N2 C18 H2c18 109.47
N2 C18 H3c18 109.47
H1c18 C18 H2c18 109.47
H1c18 C18 H3c18 109.47
H2c18 C18 H3c18 109.47
N3 C19 H1c19 109.47
N3 C19 H2c19 109.47
N3 C19 H3c19 109.47
H1c19 C19 H2c19 109.47
H1c19 C19 H3c19 109.47
H2c19 C19 H3c19 109.47
W1 C20 O1 172.3(2)
W1 C21 O2 176.8(2)

loop_
_geom_bond_atom_site_label_1
_geom_bond_atom_site_label_2
_geom_bond_distance
W1 I1 2.9255(2)
W1 I2 2.8999(2)
W1 N1 2.2553(18)
W1 P1 2.4616(7)
W1 P2 2.4594(6)
W1 C20 1.940(3)
W1 C21 1.982(2)
I1 N1 3.7367(19)
I1 N2 3.4312(19)
I2 N1 3.650(2)
I2 N3 3.3184(19)
N1 C1 1.363(3)
N1 C5 1.368(3)
P1 N2 1.728(2)
P1 C6 1.862(3)
P1 C9 1.850(2)
P2 N3 1.726(2)
P2 C12 1.862(3)
P2 C15 1.849(3)
N2 C1 1.372(3)
N2 C18 1.458(3)
N3 C5 1.368(3)
N3 C19 1.464(3)
O1 C20 1.166(3)
O2 C21 1.151(3)
C1 C2 1.401(3)
C2 C3 1.384(4)
C2 H1c2 0.96
C3 C4 1.383(4)
C3 H1c3 0.96
C4 C5 1.396(3)
C4 H1c4 0.96
C6 C7 1.521(4)
C6 C8 1.529(4)
C6 H1c6 0.96
C7 H1c7 0.96
C7 H2c7 0.96
C7 H3c7 0.96
C8 H1c8 0.96
C8 H2c8 0.96
C8 H3c8 0.96
C9 C10 1.534(4)
C9 C11 1.534(4)
C9 H1c9 0.96
C10 H1c10 0.96
C10 H2c10 0.96
C10 H3c10 0.96
C11 H1c11 0.96
C11 H2c11 0.96
C11 H3c11 0.96
C12 C13 1.542(4)
C12 C14 1.524(4)
C12 H1c12 0.96
C13 H1c13 0.96
C13 H2c13 0.96
C13 H3c13 0.96
C14 H1c14 0.96
C14 H2c14 0.96
C14 H3c14 0.96
C15 C16 1.536(4)
C15 C17 1.535(3)
C15 H1c15 0.96
C16 H1c16 0.96
C16 H2c16 0.96
C16 H3c16 0.96
C17 H1c17 0.96
C17 H2c17 0.96
C17 H3c17 0.96
C18 H1c18 0.96
C18 H2c18 0.96
C18 H3c18 0.96
C19 H1c19 0.96
C19 H2c19 0.96
C19 H3c19 0.96

loop_
_geom_hbond_atom_site_label_D
_geom_hbond_atom_site_label_H
_geom_hbond_atom_site_label_A
_geom_hbond_distance_DH
_geom_hbond_distance_HA
_geom_hbond_distance_DA
_geom_hbond_angle_DHA
C8 H1c8 O1 0.96 2.40 3.320(4) 160.87
C14 H1c14 O1 0.96 2.45 3.348(3) 155.61
